data_4078791
loop_
_publ_author_name
'Jacques, B\'eatrice'
'Kirsch, Jonathan'
'de Fr\'emont, Pierre'
'Braunstein, Pierre'

_publ_section_title
;
 NHC Gold(III) Triflimidate Complexes
;
_journal_issue 13
_journal_name_full Organometallics
_journal_page_first 4654
_journal_paper_doi 10.1021/om3004256
_journal_volume 31
_journal_year 2012
_chemical_formula_moiety 'C13 H20 Au F6 N3 O4 S2'
_chemical_formula_sum 'C13 H20 Au F6 N3 O4 S2'
_chemical_formula_weight 657.41
_chemical_name_common ItBuAuNtf2
_space_group_IT_number 4
_symmetry_cell_setting monoclinic
_symmetry_Int_Tables_number 4
_symmetry_space_group_name_Hall 'P 2yb'
_symmetry_space_group_name_H-M 'P 1 21 1'
_atom_sites_solution_hydrogens geom
_atom_sites_solution_primary direct
_atom_sites_solution_secondary difmap
_audit_creation_method SHELXL-97
_cell_angle_alpha 90.00
_cell_angle_beta 98.354(3)
_cell_angle_gamma 90.00
_cell_formula_units_Z 2
_cell_length_a 6.1229(2)
_cell_length_b 16.9983(11)
_cell_length_c 10.3946(6)
_cell_measurement_reflns_used 5483
_cell_measurement_temperature 173(2)
_cell_measurement_theta_max 27.485
_cell_measurement_theta_min 0.998
_cell_volume 1070.38(10)
_computing_cell_refinement 'HKL Scalepack (Otwinowski & Minor 1997)'
_computing_data_collection 'Collect (Bruker AXS BV, 1997-2004)'
_computing_data_reduction 'HKL Denzo and Scalepack (Otwinowski & Minor 1997)'
_computing_molecular_graphics 'Ortep-3 for Windows (Farrugia, 1997)'
_computing_publication_material 'WinGX publication routines (Farrugia, 1999)'
_computing_structure_refinement 'SHELXL-97 (Sheldrick, 2008)'
_diffrn_ambient_temperature 173(2)
_diffrn_detector_area_resol_mean 9
_diffrn_measured_fraction_theta_full 0.996
_diffrn_measured_fraction_theta_max 0.996
_diffrn_measurement_device_type KappaCCD
_diffrn_measurement_method 'CCD rotation images, thick slices'
_diffrn_radiation_monochromator graphite
_diffrn_radiation_probe x-ray
_diffrn_radiation_type MoK\a
_diffrn_radiation_wavelength 0.71073
_diffrn_reflns_av_R_equivalents 0.0563
_diffrn_reflns_av_sigmaI/netI 0.0636
_diffrn_reflns_limit_h_max 7
_diffrn_reflns_limit_h_min -6
_diffrn_reflns_limit_k_max 20
_diffrn_reflns_limit_k_min -19
_diffrn_reflns_limit_l_max 12
_diffrn_reflns_limit_l_min -12
_diffrn_reflns_number 7475
_diffrn_reflns_theta_full 26.00
_diffrn_reflns_theta_max 26.00
_diffrn_reflns_theta_min 3.11
_diffrn_source 'fine-focus sealed tube'
_exptl_absorpt_coefficient_mu 7.142
_exptl_absorpt_correction_T_max 0.1375
_exptl_absorpt_correction_T_min 0.0932
_exptl_absorpt_correction_type multi-scan
_exptl_absorpt_process_details
;
[c.f. r.h. blessing, acta cryst. (1995), a51, 33-38]
;
_exptl_crystal_colour Colorless
_exptl_crystal_density_diffrn 2.040
_exptl_crystal_density_method 'not measured'
_exptl_crystal_description Prism
_exptl_crystal_F_000 632
_exptl_crystal_recrystallization_method 'DCM / Pentane'
_exptl_crystal_size_max 0.16
_exptl_crystal_size_mid 0.13
_exptl_crystal_size_min 0.08
_refine_diff_density_max 1.019
_refine_diff_density_min -1.668
_refine_diff_density_rms 0.147
_refine_ls_abs_structure_details 'Flack H D (1983), Acta Cryst. A39, 876-881'
_refine_ls_abs_structure_Flack -0.017(9)
_refine_ls_extinction_method none
_refine_ls_goodness_of_fit_ref 1.007
_refine_ls_hydrogen_treatment constr
_refine_ls_matrix_type full
_refine_ls_number_parameters 268
_refine_ls_number_reflns 3750
_refine_ls_number_restraints 1
_refine_ls_restrained_S_all 1.006
_refine_ls_R_factor_all 0.0502
_refine_ls_R_factor_gt 0.0401
_refine_ls_shift/su_max 0.000
_refine_ls_shift/su_mean 0.000
_refine_ls_structure_factor_coef Fsqd
_refine_ls_weighting_details 'calc w=1/[\s^2^(Fo^2^)+(0.0486P)^2^+0.0000P] where P=(Fo^2^+2Fc^2^)/3'
_refine_ls_weighting_scheme calc
_refine_ls_wR_factor_gt 0.0885
_refine_ls_wR_factor_ref 0.0928
_reflns_number_gt 3276
_reflns_number_total 3750
_reflns_threshold_expression >2sigma(I)
_cod_data_source_file om3004256_si_002.cif
_cod_data_source_block ItBuAuNTf2shelxl
_cod_original_sg_symbol_H-M 'P 21'
_cod_database_code 4078791

loop_
_symmetry_equiv_pos_as_xyz
'x, y, z'
'-x, y+1/2, -z'

loop_
_atom_site_label
_atom_site_type_symbol
_atom_site_fract_x
_atom_site_fract_y
_atom_site_fract_z
_atom_site_U_iso_or_equiv
_atom_site_adp_type
_atom_site_occupancy
_atom_site_symmetry_multiplicity
_atom_site_calc_flag
_atom_site_refinement_flags
Au1 Au 0.22876(4) 0.31956(4) 0.50042(3) 0.03384(12) Uani 1 1 d .
C1 C 0.0897(12) 0.3105(11) 0.3156(8) 0.035(3) Uani 1 1 d .
C2 C -0.1104(17) 0.3346(8) 0.1242(9) 0.045(3) Uani 1 1 d .
H2 H -0.2070 0.3591 0.0591 0.054 Uiso 1 1 calc R
C3 C -0.0072(17) 0.2667(7) 0.1133(10) 0.047(3) Uani 1 1 d .
H3 H -0.0154 0.2358 0.0390 0.056 Uiso 1 1 calc R
C4 C 0.2592(15) 0.1791(6) 0.2642(10) 0.035(2) Uani 1 1 d .
C5 C 0.1739(18) 0.1350(6) 0.3722(10) 0.047(3) Uani 1 1 d .
H5A H 0.1893 0.1671 0.4489 0.071 Uiso 1 1 calc R
H5B H 0.2571 0.0873 0.3901 0.071 Uiso 1 1 calc R
H5C H 0.0210 0.1223 0.3464 0.071 Uiso 1 1 calc R
C6 C 0.2384(17) 0.1274(6) 0.1424(10) 0.047(3) Uani 1 1 d .
H6A H 0.0856 0.1157 0.1141 0.070 Uiso 1 1 calc R
H6B H 0.3184 0.0793 0.1622 0.070 Uiso 1 1 calc R
H6C H 0.2980 0.1548 0.0746 0.070 Uiso 1 1 calc R
C7 C 0.4991(15) 0.2040(7) 0.2990(11) 0.054(3) Uani 1 1 d .
H7A H 0.5373 0.2395 0.2339 0.081 Uiso 1 1 calc R
H7B H 0.5924 0.1584 0.3029 0.081 Uiso 1 1 calc R
H7C H 0.5190 0.2299 0.3820 0.081 Uiso 1 1 calc R
C8 C -0.1271(16) 0.4402(6) 0.2967(10) 0.043(2) Uani 1 1 d .
C9 C 0.072(2) 0.4905(8) 0.3366(15) 0.064(4) Uani 1 1 d .
H9A H 0.0261 0.5425 0.3570 0.097 Uiso 1 1 calc R
H9B H 0.1584 0.4933 0.2667 0.097 Uiso 1 1 calc R
H9C H 0.1595 0.4681 0.4118 0.097 Uiso 1 1 calc R
C10 C -0.2529(16) 0.4240(7) 0.4086(11) 0.052(3) Uani 1 1 d .
H10A H -0.1580 0.3978 0.4770 0.078 Uiso 1 1 calc R
H10B H -0.3777 0.3911 0.3792 0.078 Uiso 1 1 calc R
H10C H -0.3031 0.4727 0.4406 0.078 Uiso 1 1 calc R
C11 C -0.279(2) 0.4796(7) 0.1847(11) 0.067(4) Uani 1 1 d .
H11A H -0.3262 0.5299 0.2127 0.101 Uiso 1 1 calc R
H11B H -0.4061 0.4469 0.1594 0.101 Uiso 1 1 calc R
H11C H -0.2009 0.4867 0.1120 0.101 Uiso 1 1 calc R
C12 C 0.2017(15) 0.4469(7) 0.8199(10) 0.047(3) Uani 1 1 d .
C13 C 0.7038(18) 0.2190(8) 0.7430(12) 0.058(3) Uani 1 1 d .
N1 N -0.0504(11) 0.3622(5) 0.2470(7) 0.0313(17) Uani 1 1 d .
N2 N 0.1148(12) 0.2506(5) 0.2332(7) 0.0277(16) Uani 1 1 d .
N3 N 0.3764(10) 0.3280(9) 0.6935(6) 0.035(2) Uani 1 1 d .
O1 O 0.4538(11) 0.4666(4) 0.6469(7) 0.0441(17) Uani 1 1 d .
O2 O 0.6204(10) 0.4136(4) 0.8591(6) 0.0405(16) Uani 1 1 d .
O3 O 0.4542(12) 0.2614(5) 0.9153(7) 0.0503(19) Uani 1 1 d .
O4 O 0.2848(12) 0.1892(4) 0.7194(8) 0.054(2) Uani 1 1 d .
S1 S 0.4466(5) 0.4153(2) 0.7531(3) 0.0350(7) Uani 1 1 d .
S2 S 0.4282(6) 0.24792(18) 0.7786(3) 0.0398(8) Uani 1 1 d .
F1 F 0.1594(11) 0.3993(5) 0.9155(7) 0.073(2) Uani 1 1 d .
F2 F 0.0283(9) 0.4497(4) 0.7305(7) 0.0672(19) Uani 1 1 d .
F3 F 0.2415(11) 0.5181(5) 0.8707(7) 0.075(2) Uani 1 1 d .
F4 F 0.7017(12) 0.2015(5) 0.6221(7) 0.083(2) Uani 1 1 d .
F5 F 0.7679(12) 0.1569(4) 0.8175(7) 0.081(2) Uani 1 1 d .
F6 F 0.8482(10) 0.2756(4) 0.7775(7) 0.076(2) Uani 1 1 d .

loop_
_atom_site_aniso_label
_atom_site_aniso_U_11
_atom_site_aniso_U_22
_atom_site_aniso_U_33
_atom_site_aniso_U_23
_atom_site_aniso_U_13
_atom_site_aniso_U_12
Au1 0.03746(18) 0.02541(18) 0.03714(18) -0.0001(2) 0.00035(11) -0.0004(5)
C1 0.030(4) 0.036(9) 0.037(4) 0.001(6) 0.003(3) 0.001(5)
C2 0.052(5) 0.047(10) 0.032(5) 0.005(5) -0.004(4) 0.012(5)
C3 0.052(6) 0.047(8) 0.040(6) 0.005(5) 0.005(5) 0.001(5)
C4 0.042(5) 0.018(5) 0.044(6) -0.003(4) 0.011(4) 0.005(4)
C5 0.061(8) 0.029(7) 0.052(7) 0.012(5) 0.013(5) 0.003(5)
C6 0.060(6) 0.024(6) 0.057(7) -0.004(5) 0.009(5) 0.008(5)
C7 0.042(6) 0.039(7) 0.079(8) -0.008(6) 0.006(5) 0.012(5)
C8 0.047(5) 0.031(6) 0.050(6) -0.003(5) 0.007(4) 0.012(4)
C9 0.064(9) 0.032(8) 0.096(11) 0.006(7) 0.006(7) 0.005(6)
C10 0.051(6) 0.039(7) 0.069(8) -0.010(6) 0.016(5) 0.006(5)
C11 0.089(9) 0.046(8) 0.059(8) -0.010(6) -0.014(6) 0.036(7)
C12 0.041(6) 0.050(8) 0.051(7) 0.013(5) 0.007(5) 0.006(5)
C13 0.055(7) 0.049(8) 0.063(8) 0.003(6) -0.009(5) 0.021(6)
N1 0.037(4) 0.028(5) 0.027(4) 0.005(3) -0.002(3) 0.005(3)
N2 0.036(4) 0.017(4) 0.029(4) 0.002(3) 0.000(3) 0.002(3)
N3 0.042(3) 0.025(6) 0.035(4) 0.005(5) -0.001(2) -0.010(5)
O1 0.058(4) 0.032(4) 0.040(4) 0.003(3) 0.002(3) -0.010(3)
O2 0.038(3) 0.037(4) 0.045(4) -0.008(4) -0.002(3) 0.000(3)
O3 0.069(5) 0.036(5) 0.044(4) 0.009(4) -0.001(3) 0.006(4)
O4 0.063(5) 0.022(4) 0.072(6) 0.005(4) -0.010(4) -0.007(3)
S1 0.0348(14) 0.0313(17) 0.0387(15) -0.0029(13) 0.0043(11) -0.0018(12)
S2 0.0431(16) 0.0280(16) 0.0457(17) 0.0063(13) -0.0025(12) 0.0007(12)
F1 0.069(4) 0.081(6) 0.080(5) 0.019(4) 0.045(4) 0.017(4)
F2 0.038(3) 0.070(5) 0.091(5) 0.002(4) 0.001(3) 0.010(3)
F3 0.071(4) 0.053(5) 0.105(6) -0.031(4) 0.021(4) 0.008(3)
F4 0.084(5) 0.101(7) 0.062(5) -0.016(4) 0.006(3) 0.037(4)
F5 0.086(5) 0.045(5) 0.106(6) 0.008(4) -0.003(4) 0.028(4)
F6 0.048(4) 0.055(5) 0.122(6) -0.015(4) 0.008(4) 0.014(3)

loop_
_atom_type_symbol
_atom_type_description
_atom_type_scat_dispersion_real
_atom_type_scat_dispersion_imag
_atom_type_scat_source
Au Au -2.0133 8.8022 'International Tables Vol C Tables 4.2.6.8 and 6.1.1.4'
C C 0.0033 0.0016 'International Tables Vol C Tables 4.2.6.8 and 6.1.1.4'
N N 0.0061 0.0033 'International Tables Vol C Tables 4.2.6.8 and 6.1.1.4'
O O 0.0106 0.0060 'International Tables Vol C Tables 4.2.6.8 and 6.1.1.4'
S S 0.1246 0.1234 'International Tables Vol C Tables 4.2.6.8 and 6.1.1.4'
F F 0.0171 0.0103 'International Tables Vol C Tables 4.2.6.8 and 6.1.1.4'
H H 0.0000 0.0000 'International Tables Vol C Tables 4.2.6.8 and 6.1.1.4'

loop_
_geom_angle_atom_site_label_1
_geom_angle_atom_site_label_2
_geom_angle_atom_site_label_3
_geom_angle
C1 Au1 N3 179.4(7)
N2 C1 N1 106.0(7)
N2 C1 Au1 126.7(10)
N1 C1 Au1 127.3(11)
C3 C2 N1 108.2(9)
C3 C2 H2 125.9
N1 C2 H2 125.9
C2 C3 N2 107.2(10)
C2 C3 H3 126.4
N2 C3 H3 126.4
C5 C4 N2 107.7(7)
C5 C4 C7 112.9(9)
N2 C4 C7 110.0(8)
C5 C4 C6 109.5(9)
N2 C4 C6 108.1(8)
C7 C4 C6 108.6(8)
C4 C5 H5A 109.5
C4 C5 H5B 109.5
H5A C5 H5B 109.5
C4 C5 H5C 109.5
H5A C5 H5C 109.5
H5B C5 H5C 109.5
C4 C6 H6A 109.5
C4 C6 H6B 109.5
H6A C6 H6B 109.5
C4 C6 H6C 109.5
H6A C6 H6C 109.5
H6B C6 H6C 109.5
C4 C7 H7A 109.5
C4 C7 H7B 109.5
H7A C7 H7B 109.5
C4 C7 H7C 109.5
H7A C7 H7C 109.5
H7B C7 H7C 109.5
C9 C8 C10 112.2(10)
C9 C8 N1 108.2(8)
C10 C8 N1 108.6(8)
C9 C8 C11 110.0(10)
C10 C8 C11 110.0(9)
N1 C8 C11 107.8(8)
C8 C9 H9A 109.5
C8 C9 H9B 109.5
H9A C9 H9B 109.5
C8 C9 H9C 109.5
H9A C9 H9C 109.5
H9B C9 H9C 109.5
C8 C10 H10A 109.5
C8 C10 H10B 109.5
H10A C10 H10B 109.5
C8 C10 H10C 109.5
H10A C10 H10C 109.5
H10B C10 H10C 109.5
C8 C11 H11A 109.5
C8 C11 H11B 109.5
H11A C11 H11B 109.5
C8 C11 H11C 109.5
H11A C11 H11C 109.5
H11B C11 H11C 109.5
F2 C12 F3 109.4(9)
F2 C12 F1 109.0(9)
F3 C12 F1 107.5(9)
F2 C12 S1 111.6(8)
F3 C12 S1 107.9(7)
F1 C12 S1 111.3(7)
F4 C13 F6 110.1(11)
F4 C13 F5 110.1(10)
F6 C13 F5 106.9(8)
F4 C13 S2 112.1(7)
F6 C13 S2 110.2(8)
F5 C13 S2 107.2(9)
C1 N1 C2 109.6(9)
C1 N1 C8 126.0(9)
C2 N1 C8 124.4(8)
C1 N2 C3 109.0(9)
C1 N2 C4 126.0(8)
C3 N2 C4 125.0(8)
S2 N3 S1 122.0(4)
S2 N3 Au1 119.2(8)
S1 N3 Au1 118.7(7)
O1 S1 O2 121.0(5)
O1 S1 N3 107.4(4)
O2 S1 N3 113.7(5)
O1 S1 C12 103.7(5)
O2 S1 C12 106.1(5)
N3 S1 C12 103.1(5)
O4 S2 O3 121.4(5)
O4 S2 N3 107.2(5)
O3 S2 N3 113.1(5)
O4 S2 C13 104.7(6)
O3 S2 C13 105.6(5)
N3 S2 C13 103.0(5)

loop_
_geom_bond_atom_site_label_1
_geom_bond_atom_site_label_2
_geom_bond_distance
Au1 C1 1.991(8)
Au1 N3 2.083(7)
C1 N2 1.353(17)
C1 N1 1.356(15)
C2 C3 1.329(16)
C2 N1 1.358(12)
C2 H2 0.9300
C3 N2 1.384(12)
C3 H3 0.9300
C4 C5 1.506(13)
C4 N2 1.510(12)
C4 C7 1.521(13)
C4 C6 1.530(13)
C5 H5A 0.9600
C5 H5B 0.9600
C5 H5C 0.9600
C6 H6A 0.9600
C6 H6B 0.9600
C6 H6C 0.9600
C7 H7A 0.9600
C7 H7B 0.9600
C7 H7C 0.9600
C8 C9 1.498(16)
C8 C10 1.511(14)
C8 N1 1.523(12)
C8 C11 1.535(13)
C9 H9A 0.9600
C9 H9B 0.9600
C9 H9C 0.9600
C10 H10A 0.9600
C10 H10B 0.9600
C10 H10C 0.9600
C11 H11A 0.9600
C11 H11B 0.9600
C11 H11C 0.9600
C12 F2 1.306(11)
C12 F3 1.329(13)
C12 F1 1.335(12)
C12 S1 1.823(10)
C13 F4 1.289(13)
C13 F6 1.321(14)
C13 F5 1.333(12)
C13 S2 1.846(11)
N3 S2 1.629(14)
N3 S1 1.640(15)
O1 S1 1.413(8)
O2 S1 1.416(7)
O3 S2 1.425(8)
O4 S2 1.410(8)
